data_7229941
loop_
_publ_author_name
'Nisar, Madiha'
'Sung, Herman H.-Y.'
'Puschmann, Horst'
'Lakerveld, Richard'
'Haynes, Richard K.'
'Williams, Ian D.'

_publ_section_title
;
 11-Azaartemisinin cocrystals with preserved lactam&#x2009;:&#x2009;acid
 heterosynthons
;
_journal_issue 9
_journal_name_full CrystEngComm
_journal_page_first 1205
_journal_paper_doi 10.1039/C7CE01875D
_journal_volume 20
_journal_year 2018
_chemical_absolute_configuration ad
_chemical_formula_moiety 'C15 H23 N O4, C7 H6 O3'
_chemical_formula_sum 'C22 H29 N O7'
_chemical_formula_weight 419.46
_chemical_name_common 11-Aza:Sal
_space_group_crystal_system monoclinic
_space_group_IT_number 4
_space_group_name_Hall 'P 2yb'
_space_group_name_H-M_alt 'P 1 21 1'
_symmetry_space_group_name_Hall 'P 2yb'
_symmetry_space_group_name_H-M 'P 1 21 1'
_atom_sites_solution_hydrogens mixed
_atom_sites_solution_primary direct
_audit_creation_date 2017-07-17
_audit_creation_method
;
Olex2 1.2
(compiled 2017.03.28 svn.r3405 for OlexSys, GUI svn.r5337)
;
_audit_update_record
;
2017-08-15 deposited with the CCDC.
2018-01-10 downloaded from the CCDC.
;
_cell_angle_alpha 90
_cell_angle_beta 92.3070(12)
_cell_angle_gamma 90
_cell_formula_units_Z 2
_cell_length_a 9.79451(14)
_cell_length_b 9.30687(13)
_cell_length_c 11.51291(16)
_cell_measurement_reflns_used 6402
_cell_measurement_temperature 100.01(10)
_cell_measurement_theta_max 75.2640
_cell_measurement_theta_min 3.8220
_cell_volume 1048.62(3)
_computing_cell_refinement 'CrysAlisPro 1.171.38.46 (Rigaku OD, 2015)'
_computing_data_collection 'CrysAlisPro 1.171.38.46 (Rigaku OD, 2015)'
_computing_data_reduction 'CrysAlisPro 1.171.38.46 (Rigaku OD, 2015)'
_computing_molecular_graphics 'Olex2 (Dolomanov et al., 2009)'
_computing_publication_material 'Olex2 (Dolomanov et al., 2009)'
_computing_structure_refinement 'ShelXL (Sheldrick, 2015)'
_computing_structure_solution 'ShelXS (Sheldrick, 2008)'
_diffrn_ambient_environment N~2~
_diffrn_ambient_temperature 100.01(10)
_diffrn_detector 'CCD plate'
_diffrn_detector_area_resol_mean 10.3577
_diffrn_detector_type Atlas
_diffrn_measured_fraction_theta_full 0.994
_diffrn_measured_fraction_theta_max 0.994
_diffrn_measurement_details
;
List of Runs (angles in degrees, time in seconds):

  # Type    Start    End  Width  t~exp~   \w     \q     \k     \f   Frames
#--------------------------------------------------------------------------
  1  \w    -35.00  36.00   1.00    1.00    --   40.45 -37.00   0.00   71
  2  \w     15.00  68.00   1.00    1.00    --   40.45  37.00-120.00   53
  3  \w     29.00  92.00   1.00    1.00    --   40.45  57.00 -90.00   63
  4  \w    145.00 176.00   1.00    2.00    --  110.57 125.00 -90.00   31
  5  \w    121.00 148.00   1.00    2.00    --  110.57  45.00-180.00   27
  6  \w     95.00 140.00   1.00    2.00    --  110.57 125.00 -90.00   45
  7  \w     83.00 112.00   1.00    2.00    --  110.57  45.00-180.00   29
  8  \w     85.00 119.00   1.00    2.00    --  110.57  30.00-150.00   34
  9  \w     86.00 173.00   1.00    2.00    --  110.57  30.00 -90.00   87
 10  \w    132.00 159.00   1.00    2.00    --  110.57  61.00  90.00   27
 11  \w    121.00 174.00   1.00    2.00    --  110.57  77.00 120.00   53
 12  \w    112.00 174.00   1.00    2.00    --  110.57  77.00  90.00   62
 13  \w     87.00 116.00   1.00    1.00    --   40.45  37.00 150.00   29
 14  \w     78.00 104.00   1.00    2.00    --  110.57  77.00  60.00   26
 15  \w     77.00 104.00   1.00    2.00    --  110.57  77.00  90.00   27
 16  \w     77.00 104.00   1.00    2.00    --  110.57  77.00 120.00   27
 17  \w     84.00 109.00   1.00    2.00    --  110.57  45.00 150.00   25
 18  \w     83.00 109.00   1.00    2.00    --  110.57  45.00 120.00   26
 19  \w     82.00 110.00   1.00    2.00    --  110.57  61.00 150.00   28
 20  \w     86.00 117.00   1.00    2.00    --  110.57  30.00 120.00   31
 21  \w     81.00 107.00   1.00    2.00    --  110.57  61.00  60.00   26
 22  \w     80.00 106.00   1.00    2.00    --  110.57  61.00  90.00   26
 23  \w     80.00 107.00   1.00    2.00    --  110.57  61.00 120.00   27
 24  \w     77.00 104.00   1.00    2.00    --  110.57  77.00 150.00   27
 25  \w     19.00  79.00   1.00    1.00    --   40.45  37.00 150.00   60
 26  \w     28.00 106.00   1.00    2.00    --  110.57 -94.00  30.00   78
 27  \w     37.00 109.00   1.00    2.00    --  110.57-125.00 -90.00   72
 28  \w     12.00  56.00   1.00    1.00    --   40.45  57.00-150.00   44
 29  \w     77.00 160.00   1.00    2.00    --  110.57  77.00-180.00   83
 30  \w     80.00 107.00   1.00    2.00    --  110.57  61.00-180.00   27
 31  \w    -61.00  21.00   1.00    1.00    --  -40.45  37.00  30.00   82
 32  \w    -67.00  28.00   1.00    1.00    --  -40.45  57.00 120.00   95
;
_diffrn_measurement_device 'kappa diffractometer'
_diffrn_measurement_device_type 'SuperNova, Dual, Cu at zero, Atlas'
_diffrn_measurement_method '\w scans'
_diffrn_orient_matrix_type 'CrysAlisPro convention (1999,Acta A55,543-557)'
_diffrn_orient_matrix_UB_11 0.0349412000
_diffrn_orient_matrix_UB_12 0.0492318000
_diffrn_orient_matrix_UB_13 -0.1229416000
_diffrn_orient_matrix_UB_21 0.1497918000
_diffrn_orient_matrix_UB_22 -0.0454822000
_diffrn_orient_matrix_UB_23 0.0238388000
_diffrn_orient_matrix_UB_31 -0.0336577000
_diffrn_orient_matrix_UB_32 -0.1514253000
_diffrn_orient_matrix_UB_33 -0.0472241000
_diffrn_radiation_monochromator mirror
_diffrn_radiation_probe x-ray
_diffrn_radiation_type CuK\a
_diffrn_radiation_wavelength 1.54184
_diffrn_reflns_av_R_equivalents 0.0240
_diffrn_reflns_av_unetI/netI 0.0283
_diffrn_reflns_Laue_measured_fraction_full 0.994
_diffrn_reflns_Laue_measured_fraction_max 0.994
_diffrn_reflns_limit_h_max 11
_diffrn_reflns_limit_h_min -11
_diffrn_reflns_limit_k_max 10
_diffrn_reflns_limit_k_min -11
_diffrn_reflns_limit_l_max 13
_diffrn_reflns_limit_l_min -13
_diffrn_reflns_number 8079
_diffrn_reflns_point_group_measured_fraction_full 0.962
_diffrn_reflns_point_group_measured_fraction_max 0.962
_diffrn_reflns_theta_full 66.500
_diffrn_reflns_theta_max 66.996
_diffrn_reflns_theta_min 3.843
_diffrn_source 'micro-focus sealed X-ray tube'
_diffrn_source_current 0.80
_diffrn_source_power 0.040
_diffrn_source_target Cu
_diffrn_source_type 'SuperNova (Cu) X-ray Source'
_diffrn_source_voltage 50
_exptl_absorpt_coefficient_mu 0.820
_exptl_absorpt_correction_T_max 1.00000
_exptl_absorpt_correction_T_min 0.40396
_exptl_absorpt_correction_type multi-scan
_exptl_absorpt_process_details
;
CrysAlisPro 1.171.38.46 (Rigaku Oxford Diffraction, 2015)
Empirical absorption correction using spherical harmonics,
 implemented in SCALE3 ABSPACK scaling algorithm.
;
_exptl_crystal_colour colourless
_exptl_crystal_colour_primary colourless
_exptl_crystal_density_diffrn 1.328
_exptl_crystal_density_method 'not measured'
_exptl_crystal_description needle
_exptl_crystal_F_000 448
_exptl_crystal_size_max 0.38
_exptl_crystal_size_mid 0.12
_exptl_crystal_size_min 0.1
_refine_diff_density_max 0.158
_refine_diff_density_min -0.175
_refine_diff_density_rms 0.034
_refine_ls_abs_structure_details
;
 Flack x determined using 1534 quotients [(I+)-(I-)]/[(I+)+(I-)]
 (Parsons, Flack and Wagner, Acta Cryst. B69 (2013) 249-259).
;
_refine_ls_abs_structure_Flack 0.06(9)
_refine_ls_extinction_method none
_refine_ls_goodness_of_fit_ref 1.004
_refine_ls_hydrogen_treatment mixed
_refine_ls_matrix_type full
_refine_ls_number_parameters 286
_refine_ls_number_reflns 3602
_refine_ls_number_restraints 1
_refine_ls_restrained_S_all 1.004
_refine_ls_R_factor_all 0.0280
_refine_ls_R_factor_gt 0.0273
_refine_ls_shift/su_max 0.000
_refine_ls_shift/su_mean 0.000
_refine_ls_structure_factor_coef Fsqd
_refine_ls_weighting_details 'w=1/[\s^2^(Fo^2^)+(0.0400P)^2^+0.1300P] where P=(Fo^2^+2Fc^2^)/3'
_refine_ls_weighting_scheme calc
_refine_ls_wR_factor_gt 0.0674
_refine_ls_wR_factor_ref 0.0680
_reflns_Friedel_coverage 0.813
_reflns_Friedel_fraction_full 0.925
_reflns_Friedel_fraction_max 0.926
_reflns_number_gt 3518
_reflns_number_total 3602
_reflns_threshold_expression 'I > 2\s(I)'
_cod_data_source_file c7ce01875d2.cif
_cod_data_source_block cpd3_madiha26cult
_cod_depositor_comments 'Adding full bibliography for 7229939--7229946.cif.'
_cod_database_code 7229941
_shelx_shelxl_version_number 2014/7
_shelx_space_group_comment
;
The symmetry employed for this shelxl refinement is uniquely defined
by the following loop, which should always be used as a source of
symmetry information in preference to the above space-group names.
They are only intended as comments.
;
_reflns_odcompleteness_completeness 100.00
_reflns_odcompleteness_iscentric 1
_reflns_odcompleteness_theta 68.13
_olex2_refinement_description
;
1. Fixed Uiso
 At 1.2 times of:
  All C(H) groups, All C(H,H) groups
 At 1.5 times of:
  All C(H,H,H) groups
2.a Ternary CH refined with riding coordinates:
 C2(H2), C6(H6), C9(H9), C11(H11A), C12(H12)
2.b Secondary CH2 refined with riding coordinates:
 C4(H4A,H4B), C5(H5A,H5B), C7(H7A,H7B), C8(H8A,H8B)
2.c Aromatic/amide H refined with riding coordinates:
 C23(H23), C24(H24), C25(H25), C26(H26)
2.d Idealised Me refined as rotating group:
 C13(H13A,H13B,H13C), C14(H14A,H14B,H14C), C15(H15A,H15B,H15C)
;
_olex2_date_sample_data_collection 2017-05-10
_olex2_submission_special_instructions 'No special instructions were received'
_oxdiff_exptl_absorpt_empirical_details
;
Empirical correction (ABSPACK) includes:
- Absorption correction using spherical harmonics
- Frame scaling
;
_oxdiff_exptl_absorpt_empirical_full_max 1.758
_oxdiff_exptl_absorpt_empirical_full_min 0.386

loop_
_space_group_symop_operation_xyz
'x, y, z'
'-x, y+1/2, -z'

loop_
_atom_site_label
_atom_site_type_symbol
_atom_site_fract_x
_atom_site_fract_y
_atom_site_fract_z
_atom_site_U_iso_or_equiv
_atom_site_adp_type
_atom_site_occupancy
_atom_site_site_symmetry_order
_atom_site_calc_flag
_atom_site_refinement_flags_posn
O1 O 0.44406(13) 0.87991(15) 0.34235(12) 0.0174(3) Uani 1 1 d .
O2 O 0.58944(13) 0.89286(15) 0.38023(12) 0.0188(3) Uani 1 1 d .
O3 O 0.62883(13) 0.64895(15) 0.39291(11) 0.0170(3) Uani 1 1 d .
O10 O 0.39897(14) 0.77832(16) 0.71264(11) 0.0213(3) Uani 1 1 d .
N11 N 0.49469(16) 0.69462(18) 0.55164(14) 0.0158(3) Uani 1 1 d .
H11 H 0.568(3) 0.668(3) 0.595(2) 0.035(7) Uiso 1 1 d .
C1 C 0.39365(19) 0.7331(2) 0.35469(16) 0.0147(4) Uani 1 1 d .
C2 C 0.49397(18) 0.6463(2) 0.43154(15) 0.0149(4) Uani 1 1 d .
H2 H 0.4625 0.5440 0.4299 0.018 Uiso 1 1 calc R
C3 C 0.6614(2) 0.7772(2) 0.33061(17) 0.0184(4) Uani 1 1 d .
C4 C 0.6250(2) 0.7610(2) 0.20055(17) 0.0218(4) Uani 1 1 d .
H4A H 0.5936 0.8552 0.1696 0.026 Uiso 1 1 calc R
H4B H 0.7085 0.7343 0.1600 0.026 Uiso 1 1 calc R
C5 C 0.5145(2) 0.6490(2) 0.17279(16) 0.0194(4) Uani 1 1 d .
H5A H 0.5516 0.5534 0.1947 0.023 Uiso 1 1 calc R
H5B H 0.4962 0.6484 0.0876 0.023 Uiso 1 1 calc R
C6 C 0.2968(2) 0.5262(2) 0.23050(17) 0.0200(4) Uani 1 1 d .
H6 H 0.3531 0.4532 0.2745 0.024 Uiso 1 1 calc R
C7 C 0.1623(2) 0.5431(2) 0.29110(18) 0.0228(4) Uani 1 1 d .
H7A H 0.1171 0.4482 0.2952 0.027 Uiso 1 1 calc R
H7B H 0.1014 0.6076 0.2444 0.027 Uiso 1 1 calc R
C8 C 0.1816(2) 0.6041(2) 0.41390(17) 0.0199(4) Uani 1 1 d .
H8A H 0.2351 0.5354 0.4632 0.024 Uiso 1 1 calc R
H8B H 0.0913 0.6168 0.4481 0.024 Uiso 1 1 calc R
C9 C 0.27556(19) 0.8219(2) 0.53182(17) 0.0166(4) Uani 1 1 d .
H9 H 0.3014 0.9237 0.5155 0.020 Uiso 1 1 calc R
C10 C 0.39332(19) 0.7600(2) 0.60523(16) 0.0160(4) Uani 1 1 d .
C11 C 0.3773(2) 0.6682(2) 0.23154(16) 0.0177(4) Uani 1 1 d .
H11A H 0.3224 0.7382 0.1832 0.021 Uiso 1 1 calc R
C12 C 0.25624(19) 0.7490(2) 0.41226(16) 0.0158(4) Uani 1 1 d .
H12 H 0.1990 0.8150 0.3621 0.019 Uiso 1 1 calc R
C13 C 0.8107(2) 0.8083(2) 0.3584(2) 0.0256(5) Uani 1 1 d .
H13A H 0.8250 0.8229 0.4423 0.038 Uiso 1 1 calc GR
H13B H 0.8378 0.8951 0.3170 0.038 Uiso 1 1 calc GR
H13C H 0.8661 0.7269 0.3338 0.038 Uiso 1 1 calc GR
C14 C 0.2711(2) 0.4703(2) 0.10674(18) 0.0252(5) Uani 1 1 d .
H14A H 0.2227 0.5437 0.0599 0.038 Uiso 1 1 calc GR
H14B H 0.2155 0.3829 0.1086 0.038 Uiso 1 1 calc GR
H14C H 0.3586 0.4486 0.0723 0.038 Uiso 1 1 calc GR
C15 C 0.1454(2) 0.8302(3) 0.60026(19) 0.0256(5) Uani 1 1 d .
H15A H 0.0705 0.8674 0.5499 0.038 Uiso 1 1 calc GR
H15B H 0.1604 0.8943 0.6670 0.038 Uiso 1 1 calc GR
H15C H 0.1218 0.7340 0.6277 0.038 Uiso 1 1 calc GR
O20 O 0.71925(14) 0.65940(16) 0.72267(11) 0.0206(3) Uani 1 1 d .
O21 O 0.55438(14) 0.63049(16) 0.84944(12) 0.0223(3) Uani 1 1 d .
H21 H 0.502(3) 0.686(4) 0.794(3) 0.050(9) Uiso 1 1 d .
O22 O 0.95395(15) 0.53982(18) 0.76182(13) 0.0247(3) Uani 1 1 d .
H22 H 0.891(3) 0.589(3) 0.730(2) 0.036(8) Uiso 1 1 d .
C20 C 0.6769(2) 0.6062(2) 0.81323(16) 0.0183(4) Uani 1 1 d .
C21 C 0.7633(2) 0.5105(2) 0.88715(17) 0.0181(4) Uani 1 1 d .
C22 C 0.8975(2) 0.4803(2) 0.85602(17) 0.0194(4) Uani 1 1 d .
C23 C 0.9775(2) 0.3853(3) 0.92374(18) 0.0240(4) Uani 1 1 d .
H23 H 1.0683 0.3644 0.9030 0.029 Uiso 1 1 calc R
C24 C 0.9248(2) 0.3219(2) 1.02073(19) 0.0260(5) Uani 1 1 d .
H24 H 0.9800 0.2577 1.0664 0.031 Uiso 1 1 calc R
C25 C 0.7916(2) 0.3508(2) 1.05258(18) 0.0242(5) Uani 1 1 d .
H25 H 0.7560 0.3070 1.1194 0.029 Uiso 1 1 calc R
C26 C 0.7123(2) 0.4441(2) 0.98551(17) 0.0208(4) Uani 1 1 d .
H26 H 0.6213 0.4637 1.0065 0.025 Uiso 1 1 calc R

loop_
_atom_site_aniso_label
_atom_site_aniso_U_11
_atom_site_aniso_U_22
_atom_site_aniso_U_33
_atom_site_aniso_U_23
_atom_site_aniso_U_13
_atom_site_aniso_U_12
O1 0.0157(6) 0.0114(7) 0.0249(7) 0.0021(5) -0.0008(5) -0.0001(5)
O2 0.0153(6) 0.0157(7) 0.0254(7) -0.0036(5) 0.0009(5) -0.0017(5)
O3 0.0158(6) 0.0150(7) 0.0202(6) 0.0000(5) 0.0011(5) 0.0019(5)
O10 0.0223(7) 0.0245(8) 0.0168(7) -0.0018(6) -0.0004(5) 0.0055(6)
N11 0.0145(8) 0.0156(9) 0.0172(8) 0.0008(6) -0.0014(6) 0.0027(6)
C1 0.0183(9) 0.0084(9) 0.0173(9) 0.0012(6) -0.0015(7) -0.0003(7)
C2 0.0153(9) 0.0132(10) 0.0160(8) 0.0000(7) -0.0009(7) 0.0010(7)
C3 0.0181(9) 0.0134(10) 0.0241(10) -0.0026(8) 0.0047(7) 0.0007(8)
C4 0.0246(10) 0.0206(11) 0.0205(10) 0.0003(8) 0.0056(7) -0.0010(8)
C5 0.0254(10) 0.0165(10) 0.0162(9) -0.0009(7) -0.0003(7) 0.0009(8)
C6 0.0227(10) 0.0159(10) 0.0210(10) -0.0019(7) -0.0050(8) 0.0002(8)
C7 0.0203(10) 0.0193(11) 0.0283(11) -0.0024(8) -0.0046(8) -0.0026(8)
C8 0.0171(9) 0.0182(10) 0.0242(10) 0.0004(8) -0.0003(7) -0.0023(8)
C9 0.0159(9) 0.0148(10) 0.0191(9) 0.0003(7) -0.0002(7) 0.0014(7)
C10 0.0162(9) 0.0131(10) 0.0188(9) 0.0004(7) 0.0010(7) -0.0012(7)
C11 0.0199(9) 0.0162(10) 0.0168(9) 0.0004(7) -0.0027(7) 0.0021(7)
C12 0.0159(9) 0.0128(10) 0.0184(9) 0.0013(7) -0.0022(7) 0.0015(7)
C13 0.0203(11) 0.0251(12) 0.0318(11) -0.0075(9) 0.0048(8) -0.0029(8)
C14 0.0290(11) 0.0205(11) 0.0254(11) -0.0033(8) -0.0076(8) -0.0003(9)
C15 0.0185(10) 0.0341(13) 0.0243(11) -0.0034(8) 0.0009(8) 0.0042(9)
O20 0.0221(7) 0.0187(7) 0.0208(7) 0.0010(5) -0.0022(5) -0.0003(6)
O21 0.0204(7) 0.0253(9) 0.0211(7) -0.0008(6) 0.0001(5) 0.0057(6)
O22 0.0188(7) 0.0300(9) 0.0255(8) 0.0061(6) 0.0016(6) 0.0012(6)
C20 0.0211(10) 0.0148(10) 0.0186(9) -0.0068(7) -0.0033(7) -0.0005(7)
C21 0.0207(10) 0.0150(10) 0.0183(9) -0.0053(7) -0.0032(7) -0.0011(7)
C22 0.0213(10) 0.0184(11) 0.0185(9) -0.0027(7) -0.0018(7) -0.0027(8)
C23 0.0184(10) 0.0274(12) 0.0257(10) -0.0017(9) -0.0027(8) 0.0024(9)
C24 0.0273(11) 0.0255(12) 0.0245(11) 0.0025(8) -0.0079(9) 0.0036(9)
C25 0.0304(11) 0.0251(12) 0.0170(10) -0.0001(8) -0.0014(8) -0.0009(9)
C26 0.0219(10) 0.0222(11) 0.0183(9) -0.0050(8) -0.0001(7) 0.0014(8)

loop_
_atom_type_symbol
_atom_type_description
_atom_type_scat_dispersion_real
_atom_type_scat_dispersion_imag
_atom_type_scat_source
C C 0.0181 0.0091 'International Tables Vol C Tables 4.2.6.8 and 6.1.1.4'
H H 0.0000 0.0000 'International Tables Vol C Tables 4.2.6.8 and 6.1.1.4'
N N 0.0311 0.0180 'International Tables Vol C Tables 4.2.6.8 and 6.1.1.4'
O O 0.0492 0.0322 'International Tables Vol C Tables 4.2.6.8 and 6.1.1.4'

loop_
_geom_angle_atom_site_label_1
_geom_angle_atom_site_label_2
_geom_angle_atom_site_label_3
_geom_angle
C1 O1 O2 111.90(13)
C3 O2 O1 107.94(13)
C2 O3 C3 113.72(14)
C10 N11 C2 127.21(16)
O1 C1 C2 109.82(15)
O1 C1 C11 107.42(15)
O1 C1 C12 104.96(14)
C2 C1 C11 111.44(15)
C2 C1 C12 110.89(15)
C12 C1 C11 112.03(15)
O3 C2 N11 109.00(14)
O3 C2 C1 113.37(15)
N11 C2 C1 111.45(15)
O2 C3 O3 107.78(14)
O2 C3 C4 111.58(16)
O2 C3 C13 105.20(16)
O3 C3 C4 111.00(16)
O3 C3 C13 106.62(16)
C13 C3 C4 114.25(16)
C5 C4 C3 114.01(16)
C4 C5 C11 116.92(16)
C7 C6 C11 111.15(16)
C7 C6 C14 110.43(17)
C14 C6 C11 111.39(17)
C6 C7 C8 112.61(16)
C7 C8 C12 110.90(16)
C10 C9 C12 113.22(16)
C10 C9 C15 111.32(16)
C15 C9 C12 114.10(16)
O10 C10 N11 121.05(18)
O10 C10 C9 120.21(17)
N11 C10 C9 118.58(16)
C5 C11 C1 112.92(15)
C5 C11 C6 110.70(16)
C6 C11 C1 112.16(16)
C1 C12 C8 110.36(15)
C1 C12 C9 110.55(15)
C8 C12 C9 114.71(15)
O20 C20 O21 122.80(18)
O20 C20 C21 121.49(18)
O21 C20 C21 115.71(18)
C22 C21 C20 119.65(18)
C26 C21 C20 121.18(18)
C26 C21 C22 119.12(18)
O22 C22 C21 122.57(19)
O22 C22 C23 117.84(18)
C23 C22 C21 119.58(19)
C24 C23 C22 120.10(19)
C23 C24 C25 120.9(2)
C26 C25 C24 119.1(2)
C25 C26 C21 121.24(19)

loop_
_geom_bond_atom_site_label_1
_geom_bond_atom_site_label_2
_geom_bond_distance
O1 O2 1.4772(18)
O1 C1 1.462(2)
O2 C3 1.419(2)
O3 C2 1.411(2)
O3 C3 1.436(2)
O10 C10 1.247(2)
N11 C2 1.454(2)
N11 C10 1.336(3)
C1 C2 1.527(2)
C1 C11 1.543(3)
C1 C12 1.531(3)
C3 C4 1.533(3)
C3 C13 1.512(3)
C4 C5 1.527(3)
C5 C11 1.538(3)
C6 C7 1.523(3)
C6 C11 1.539(3)
C6 C14 1.528(3)
C7 C8 1.528(3)
C8 C12 1.534(3)
C9 C10 1.516(3)
C9 C12 1.540(3)
C9 C15 1.527(3)
O20 C20 1.241(2)
O21 C20 1.306(2)
O22 C22 1.355(3)
C20 C21 1.475(3)
C21 C22 1.405(3)
C21 C26 1.400(3)
C22 C23 1.398(3)
C23 C24 1.381(3)
C24 C25 1.396(3)
C25 C26 1.380(3)

loop_
_geom_hbond_atom_site_label_D
_geom_hbond_atom_site_label_H
_geom_hbond_atom_site_label_A
_geom_hbond_distance_DH
_geom_hbond_distance_HA
_geom_hbond_distance_DA
_geom_hbond_angle_DHA
N11 H11 O20 0.89(3) 2.05(3) 2.911(2) 163(3)
O21 H21 O10 0.95(4) 1.60(4) 2.5490(19) 173(3)
O22 H22 O20 0.84(3) 1.81(3) 2.577(2) 152(3)

loop_
_geom_torsion_atom_site_label_1
_geom_torsion_atom_site_label_2
_geom_torsion_atom_site_label_3
_geom_torsion_atom_site_label_4
_geom_torsion
O1 O2 C3 O3 -74.26(16)
O1 O2 C3 C4 47.85(19)
O1 O2 C3 C13 172.26(14)
O1 C1 C2 O3 -54.1(2)
O1 C1 C2 N11 69.29(19)
O1 C1 C11 C5 66.16(19)
O1 C1 C11 C6 -167.93(15)
O1 C1 C12 C8 171.55(15)
O1 C1 C12 C9 -60.48(18)
O2 O1 C1 C2 14.66(19)
O2 O1 C1 C11 -106.70(15)
O2 O1 C1 C12 133.91(13)
O2 C3 C4 C5 -96.2(2)
O3 C3 C4 C5 24.0(2)
C1 O1 O2 C3 46.36(17)
C2 O3 C3 O2 34.0(2)
C2 O3 C3 C4 -88.51(18)
C2 O3 C3 C13 146.48(15)
C2 N11 C10 O10 169.84(19)
C2 N11 C10 C9 -14.7(3)
C2 C1 C11 C5 -54.2(2)
C2 C1 C11 C6 71.7(2)
C2 C1 C12 C8 -69.92(19)
C2 C1 C12 C9 58.1(2)
C3 O3 C2 N11 -96.23(17)
C3 O3 C2 C1 28.5(2)
C3 C4 C5 C11 56.3(2)
C4 C5 C11 C1 -33.9(2)
C4 C5 C11 C6 -160.56(17)
C6 C7 C8 C12 56.7(2)
C7 C6 C11 C1 51.5(2)
C7 C6 C11 C5 178.62(16)
C7 C8 C12 C1 -56.6(2)
C7 C8 C12 C9 177.72(16)
C10 N11 C2 O3 151.69(18)
C10 N11 C2 C1 25.8(3)
C10 C9 C12 C1 -46.2(2)
C10 C9 C12 C8 79.4(2)
C11 C1 C2 O3 64.8(2)
C11 C1 C2 N11 -171.80(15)
C11 C1 C12 C8 55.29(19)
C11 C1 C12 C9 -176.73(15)
C11 C6 C7 C8 -53.7(2)
C12 C1 C2 O3 -169.68(14)
C12 C1 C2 N11 -46.3(2)
C12 C1 C11 C5 -179.08(15)
C12 C1 C11 C6 -53.2(2)
C12 C9 C10 O10 -160.19(17)
C12 C9 C10 N11 24.4(2)
C13 C3 C4 C5 144.59(18)
C14 C6 C7 C8 -177.87(18)
C14 C6 C11 C1 175.12(16)
C14 C6 C11 C5 -57.8(2)
C15 C9 C10 O10 -30.1(3)
C15 C9 C10 N11 154.46(18)
C15 C9 C12 C1 -174.86(16)
C15 C9 C12 C8 -49.3(2)
O20 C20 C21 C22 1.1(3)
O20 C20 C21 C26 -176.24(18)
O21 C20 C21 C22 -178.88(17)
O21 C20 C21 C26 3.8(3)
O22 C22 C23 C24 179.9(2)
C20 C21 C22 O22 2.4(3)
C20 C21 C22 C23 -177.60(18)
C20 C21 C26 C25 177.83(19)
C21 C22 C23 C24 -0.1(3)
C22 C21 C26 C25 0.5(3)
C22 C23 C24 C25 0.2(3)
C23 C24 C25 C26 0.1(3)
C24 C25 C26 C21 -0.4(3)
C26 C21 C22 O22 179.75(18)
C26 C21 C22 C23 -0.2(3)
